data_7210320
loop_
_publ_author_name
'Eshtiagh-Hosseini, Hossein'
'Mirzaei, Masoud'
'Biabani, Marzieh'
'Lippolis, Vito'
'Chahkandi, Mohammad'
'Bazzicalupi, Carla'

_publ_section_title
;
 Insight into the connecting roles of interaction synthons and water
 clusters within different transition metal coordination compounds of
 pyridine-2,5-dicarboxylic acid: experimental and theoretical studies
;
_journal_issue 34
_journal_name_full CrystEngComm
_journal_page_first 6752
_journal_paper_doi 10.1039/c3ce40743h
_journal_volume 15
_journal_year 2013
_chemical_formula_sum 'C40 H40 N6 Ni O14'
_chemical_formula_weight 887.49
_chemical_name_systematic
;
?
;
_space_group_IT_number 15
_symmetry_cell_setting monoclinic
_symmetry_space_group_name_Hall '-C 2yc'
_symmetry_space_group_name_H-M 'C 1 2/c 1'
_atom_sites_solution_hydrogens geom
_atom_sites_solution_primary direct
_atom_sites_solution_secondary difmap
_audit_creation_method SHELXL-97
_cell_angle_alpha 90.00
_cell_angle_beta 116.268(7)
_cell_angle_gamma 90.00
_cell_formula_units_Z 4
_cell_length_a 30.580(2)
_cell_length_b 8.0664(3)
_cell_length_c 16.7188(9)
_cell_measurement_reflns_used 7349
_cell_measurement_temperature 100
_cell_measurement_theta_max 71.1062
_cell_measurement_theta_min 2.9451
_cell_volume 3698.2(4)
_computing_cell_refinement
;
CrysAlis RED, Oxford Diffraction Ltd.,
Version 1.171.32.5 (release 08-05-2007 CrysAlis171 .NET)
(compiled May 8 2007,13:10:02)
;
_computing_data_collection
;
CrysAlis CCD, Oxford Diffraction Ltd.,
Version 1.171.32.5 (release 08-05-2007 CrysAlis171 .NET)
(compiled May 8 2007,13:10:02)
;
_computing_data_reduction
;
CrysAlis RED, Oxford Diffraction Ltd.,
Version 1.171.32.5 (release 08-05-2007 CrysAlis171 .NET)
(compiled May 8 2007,13:10:02)
;
_computing_molecular_graphics 'Mercury, CCDC'
_computing_structure_refinement 'SHELXL-97 (Sheldrick, 1997)'
_computing_structure_solution 'SIR97 (Altomare 1997)'
_diffrn_ambient_temperature 100
_diffrn_detector_area_resol_mean 8.1241
_diffrn_measured_fraction_theta_full 0.983
_diffrn_measured_fraction_theta_max 0.983
_diffrn_measurement_device_type 'Xcalibur, Onyx'
_diffrn_measurement_method 'omega scan'
_diffrn_radiation_monochromator graphite
_diffrn_radiation_source 'Enhance (Cu) X-ray Source'
_diffrn_radiation_type CuK\a
_diffrn_radiation_wavelength 1.54180
_diffrn_reflns_av_R_equivalents 0.0398
_diffrn_reflns_av_sigmaI/netI 0.0301
_diffrn_reflns_limit_h_max 37
_diffrn_reflns_limit_h_min -35
_diffrn_reflns_limit_k_max 9
_diffrn_reflns_limit_k_min -7
_diffrn_reflns_limit_l_max 19
_diffrn_reflns_limit_l_min -20
_diffrn_reflns_number 19837
_diffrn_reflns_theta_full 71.24
_diffrn_reflns_theta_max 71.24
_diffrn_reflns_theta_min 3.22
_diffrn_standards_interval_count infinity
_diffrn_standards_interval_time infinity
_diffrn_standards_number 0
_exptl_absorpt_coefficient_mu 1.479
_exptl_absorpt_correction_T_max 1.00000
_exptl_absorpt_correction_T_min 0.61539
_exptl_absorpt_correction_type multi-scan
_exptl_absorpt_process_details
;
CrysAlisPro, Oxford Diffraction Ltd.,
Version 1.171.34.44 (release 25-10-2010 CrysAlis171 .NET)
(compiled Oct 25 2010,18:11:34)
Empirical absorption correction using spherical harmonics,
implemented in SCALE3 ABSPACK scaling algorithm.
;
_exptl_crystal_density_diffrn 1.594
_exptl_crystal_density_method 'not measured'
_exptl_crystal_description prismatic
_exptl_crystal_F_000 1848
_exptl_crystal_size_max 0.3
_exptl_crystal_size_mid 0.3
_exptl_crystal_size_min 0.2
_refine_diff_density_max 1.393
_refine_diff_density_min -0.576
_refine_diff_density_rms 0.074
_refine_ls_extinction_method none
_refine_ls_goodness_of_fit_ref 1.048
_refine_ls_hydrogen_treatment mixed
_refine_ls_matrix_type full
_refine_ls_number_parameters 309
_refine_ls_number_reflns 3532
_refine_ls_number_restraints 8
_refine_ls_restrained_S_all 1.048
_refine_ls_R_factor_all 0.0586
_refine_ls_R_factor_gt 0.0442
_refine_ls_shift/su_max 0.000
_refine_ls_shift/su_mean 0.000
_refine_ls_structure_factor_coef Fsqd
_refine_ls_weighting_details 'calc w=1/[\s^2^(Fo^2^)+(0.0624P)^2^+9.0673P] where P=(Fo^2^+2Fc^2^)/3'
_refine_ls_weighting_scheme calc
_refine_ls_wR_factor_gt 0.1147
_refine_ls_wR_factor_ref 0.1256
_reflns_number_gt 2861
_reflns_number_total 3532
_reflns_threshold_expression >2sigma(I)
_cod_data_source_file c3ce40743h.txt
_cod_data_source_block MB89
_cod_original_cell_volume 3698.2(3)
_cod_original_sg_symbol_H-M C2/c
_cod_database_code 7210320

loop_
_symmetry_equiv_pos_as_xyz
'x, y, z'
'-x, y, -z+1/2'
'x+1/2, y+1/2, z'
'-x+1/2, y+1/2, -z+1/2'
'-x, -y, -z'
'x, -y, z-1/2'
'-x+1/2, -y+1/2, -z'
'x+1/2, -y+1/2, z-1/2'

loop_
_atom_site_label
_atom_site_type_symbol
_atom_site_fract_x
_atom_site_fract_y
_atom_site_fract_z
_atom_site_U_iso_or_equiv
_atom_site_adp_type
_atom_site_occupancy
_atom_site_symmetry_multiplicity
_atom_site_calc_flag
_atom_site_refinement_flags
Ni Ni 0.0000 0.40359(8) -0.2500 0.02024(18) Uani 1 2 d S
O1 O -0.04732(6) 0.2199(2) -0.32599(12) 0.0214(4) Uani 1 1 d .
O2 O -0.06685(6) 0.0652(2) -0.44784(12) 0.0242(4) Uani 1 1 d .
C1 C -0.04194(9) 0.1747(3) -0.39407(16) 0.0203(5) Uani 1 1 d .
C2 C -0.00247(9) 0.2612(3) -0.40945(17) 0.0194(5) Uani 1 1 d .
C3 C 0.00806(10) 0.2187(3) -0.47915(18) 0.0239(6) Uani 1 1 d .
H3A H -0.0099 0.1370 -0.5196 0.029 Uiso 1 1 calc R
C4 C 0.04557(10) 0.2988(3) -0.48800(18) 0.0244(6) Uani 1 1 d .
H4A H 0.0536 0.2692 -0.5336 0.029 Uiso 1 1 calc R
C5 C 0.07126(9) 0.4236(3) -0.42850(17) 0.0207(5) Uani 1 1 d .
C6 C 0.05797(9) 0.4609(3) -0.36052(17) 0.0204(5) Uani 1 1 d .
H6A H 0.0747 0.5450 -0.3205 0.024 Uiso 1 1 calc R
N1 N 0.02228(7) 0.3811(3) -0.35042(14) 0.0197(5) Uani 1 1 d .
C7 C 0.11261(9) 0.5145(3) -0.43694(17) 0.0214(5) Uani 1 1 d .
O3 O 0.13718(7) 0.6166(2) -0.37787(12) 0.0259(4) Uani 1 1 d .
O4 O 0.11910(7) 0.4762(2) -0.50451(12) 0.0267(4) Uani 1 1 d .
OW1 O 0.05193(7) 0.5852(3) -0.18421(13) 0.0283(4) Uani 1 1 d D
N2 N 0.33181(8) 0.3785(3) -0.03814(15) 0.0227(5) Uani 1 1 d D
C8 C 0.29086(9) 0.4188(3) -0.03427(16) 0.0195(5) Uani 1 1 d .
C9 C 0.24472(9) 0.3546(3) -0.09827(17) 0.0191(5) Uani 1 1 d .
C10 C 0.23972(10) 0.2557(3) -0.17190(17) 0.0227(6) Uani 1 1 d .
H10A H 0.2671 0.2310 -0.1802 0.027 Uiso 1 1 calc R
C11 C 0.19514(10) 0.1961(3) -0.23097(17) 0.0249(6) Uani 1 1 d .
H11 H 0.1925 0.1321 -0.2792 0.030 Uiso 1 1 calc R
C12 C 0.15340(10) 0.2313(3) -0.21895(18) 0.0242(6) Uani 1 1 d .
H12 H 0.1233 0.1895 -0.2591 0.029 Uiso 1 1 calc R
C13 C 0.15666(9) 0.3266(3) -0.14874(17) 0.0212(5) Uani 1 1 d .
H13 H 0.1289 0.3498 -0.1414 0.025 Uiso 1 1 calc R
C14 C 0.20249(9) 0.3896(3) -0.08744(16) 0.0177(5) Uani 1 1 d .
N3 N 0.20558(8) 0.4831(3) -0.01699(14) 0.0182(4) Uani 1 1 d .
C15 C 0.24778(9) 0.5566(3) 0.04119(16) 0.0183(5) Uani 1 1 d .
C16 C 0.24757(10) 0.6612(3) 0.10900(17) 0.0216(5) Uani 1 1 d .
H16 H 0.2190 0.6764 0.1150 0.026 Uiso 1 1 calc R
C17 C 0.28953(10) 0.7399(3) 0.16558(17) 0.0236(6) Uani 1 1 d .
H17 H 0.2892 0.8105 0.2093 0.028 Uiso 1 1 calc R
C18 C 0.33333(10) 0.7153(3) 0.15838(17) 0.0234(6) Uani 1 1 d .
H18 H 0.3616 0.7700 0.1970 0.028 Uiso 1 1 calc R
C19 C 0.33428(10) 0.6110(3) 0.09467(17) 0.0222(5) Uani 1 1 d .
H19 H 0.3635 0.5936 0.0912 0.027 Uiso 1 1 calc R
C20 C 0.29145(9) 0.5291(3) 0.03396(16) 0.0187(5) Uani 1 1 d .
OW2 O 0.09899(8) -0.0737(3) -0.36204(15) 0.0380(5) Uani 1 1 d D
OW3 O 0.04624(8) -0.1046(3) -0.26029(16) 0.0359(5) Uani 1 1 d D
H2 H 0.3597(8) 0.422(4) 0.0003(17) 0.026(5) Uiso 1 1 d D
H3 H 0.1815(12) 0.498(4) -0.010(2) 0.026(5) Uiso 1 1 d .
H1 H 0.3317(11) 0.304(3) -0.0753(17) 0.026(5) Uiso 1 1 d D
H4 H 0.0480(15) 0.696(3) -0.197(3) 0.067(9) Uiso 1 1 d D
H5 H 0.0737(13) 0.575(5) -0.1263(15) 0.067(9) Uiso 1 1 d D
H8 H 0.0630(15) -0.081(5) -0.291(3) 0.076(15) Uiso 1 1 d D
H7 H 0.1121(18) -0.180(4) -0.361(4) 0.099(18) Uiso 1 1 d D
H9 H 0.0476(16) -0.011(4) -0.232(3) 0.072(14) Uiso 1 1 d D
H10 H 0.0835(17) -0.052(6) -0.4225(15) 0.090(17) Uiso 1 1 d D

loop_
_atom_site_aniso_label
_atom_site_aniso_U_11
_atom_site_aniso_U_22
_atom_site_aniso_U_33
_atom_site_aniso_U_23
_atom_site_aniso_U_13
_atom_site_aniso_U_12
Ni 0.0186(3) 0.0277(4) 0.0176(3) 0.000 0.0109(3) 0.000
O1 0.0191(9) 0.0293(10) 0.0193(9) 0.0001(7) 0.0116(7) -0.0015(7)
O2 0.0221(9) 0.0291(10) 0.0219(9) -0.0031(8) 0.0102(8) -0.0041(8)
C1 0.0184(12) 0.0247(13) 0.0186(12) 0.0035(10) 0.0089(10) 0.0030(10)
C2 0.0189(12) 0.0214(13) 0.0196(12) 0.0023(10) 0.0101(10) 0.0017(10)
C3 0.0286(14) 0.0236(13) 0.0251(14) -0.0026(11) 0.0170(12) -0.0031(11)
C4 0.0297(14) 0.0266(14) 0.0260(14) 0.0008(11) 0.0205(12) 0.0014(11)
C5 0.0183(13) 0.0250(13) 0.0207(12) 0.0052(10) 0.0104(11) 0.0028(10)
C6 0.0175(12) 0.0263(14) 0.0179(12) 0.0003(10) 0.0083(10) -0.0018(10)
N1 0.0168(10) 0.0267(11) 0.0177(10) 0.0021(9) 0.0095(9) 0.0013(9)
C7 0.0196(13) 0.0244(13) 0.0218(13) 0.0046(11) 0.0107(11) 0.0013(10)
O3 0.0254(10) 0.0323(11) 0.0238(10) -0.0011(8) 0.0143(8) -0.0057(8)
O4 0.0240(10) 0.0378(11) 0.0260(10) -0.0030(8) 0.0180(8) -0.0045(8)
OW1 0.0302(10) 0.0329(11) 0.0218(10) -0.0034(9) 0.0116(8) -0.0057(9)
N2 0.0190(11) 0.0275(12) 0.0251(12) -0.0038(10) 0.0128(10) 0.0012(9)
C8 0.0218(13) 0.0207(13) 0.0202(12) 0.0036(10) 0.0130(11) 0.0022(10)
C9 0.0207(12) 0.0207(12) 0.0183(12) 0.0020(10) 0.0108(10) 0.0019(10)
C10 0.0273(14) 0.0235(13) 0.0224(13) 0.0020(11) 0.0157(11) 0.0035(11)
C11 0.0341(15) 0.0251(14) 0.0178(12) 0.0003(11) 0.0138(12) 0.0003(11)
C12 0.0243(14) 0.0241(13) 0.0213(13) 0.0046(11) 0.0076(11) -0.0007(11)
C13 0.0180(12) 0.0236(13) 0.0220(13) 0.0050(10) 0.0088(11) 0.0017(10)
C14 0.0202(12) 0.0175(12) 0.0191(12) 0.0049(10) 0.0121(10) 0.0028(10)
N3 0.0153(10) 0.0232(11) 0.0195(11) 0.0026(9) 0.0109(9) 0.0032(9)
C15 0.0204(13) 0.0191(12) 0.0182(12) 0.0048(10) 0.0111(10) 0.0026(10)
C16 0.0267(14) 0.0224(13) 0.0213(13) 0.0027(11) 0.0157(11) 0.0047(11)
C17 0.0342(15) 0.0212(13) 0.0193(13) 0.0011(10) 0.0153(12) 0.0018(11)
C18 0.0248(13) 0.0240(13) 0.0195(13) 0.0017(11) 0.0081(11) -0.0036(11)
C19 0.0201(13) 0.0256(14) 0.0222(13) 0.0037(11) 0.0105(11) 0.0014(11)
C20 0.0197(13) 0.0196(12) 0.0192(12) 0.0027(10) 0.0108(10) 0.0023(10)
OW2 0.0407(13) 0.0466(14) 0.0287(11) -0.0020(10) 0.0173(10) 0.0048(11)
OW3 0.0315(12) 0.0377(13) 0.0428(13) -0.0031(10) 0.0204(10) 0.0011(10)

loop_
_atom_type_symbol
_atom_type_description
_atom_type_scat_dispersion_real
_atom_type_scat_dispersion_imag
_atom_type_scat_source
C C 0.0181 0.0091 'International Tables Vol C Tables 4.2.6.8 and 6.1.1.4'
H H 0.0000 0.0000 'International Tables Vol C Tables 4.2.6.8 and 6.1.1.4'
N N 0.0311 0.0180 'International Tables Vol C Tables 4.2.6.8 and 6.1.1.4'
O O 0.0492 0.0322 'International Tables Vol C Tables 4.2.6.8 and 6.1.1.4'
Ni Ni -3.0029 0.5091 'International Tables Vol C Tables 4.2.6.8 and 6.1.1.4'

loop_
_geom_angle_atom_site_label_1
_geom_angle_atom_site_label_2
_geom_angle_atom_site_label_3
_geom_angle
_geom_angle_site_symmetry_1
_geom_angle_site_symmetry_3
O1 Ni O1 88.47(10) . 2_554
O1 Ni N1 92.47(8) . 2_554
O1 Ni N1 80.31(8) 2_554 2_554
O1 Ni N1 80.31(8) . .
O1 Ni N1 92.47(8) 2_554 .
N1 Ni N1 169.99(12) 2_554 .
O1 Ni OW1 172.67(7) . .
O1 Ni OW1 90.96(8) 2_554 .
N1 Ni OW1 94.64(8) 2_554 .
N1 Ni OW1 92.41(8) . .
O1 Ni OW1 90.96(8) . 2_554
O1 Ni OW1 172.67(7) 2_554 2_554
N1 Ni OW1 92.41(8) 2_554 2_554
N1 Ni OW1 94.64(8) . 2_554
OW1 Ni OW1 90.53(12) . 2_554
C1 O1 Ni 114.99(16) . .
O2 C1 O1 124.5(2) . .
O2 C1 C2 118.8(2) . .
O1 C1 C2 116.6(2) . .
N1 C2 C3 122.0(2) . .
N1 C2 C1 116.0(2) . .
C3 C2 C1 122.0(2) . .
C4 C3 C2 119.3(3) . .
C3 C4 C5 119.7(2) . .
C4 C5 C6 117.5(2) . .
C4 C5 C7 120.8(2) . .
C6 C5 C7 121.6(2) . .
N1 C6 C5 123.0(2) . .
C6 N1 C2 118.5(2) . .
C6 N1 Ni 129.44(18) . .
C2 N1 Ni 112.01(16) . .
O3 C7 O4 126.0(2) . .
O3 C7 C5 118.6(2) . .
O4 C7 C5 115.4(2) . .
N2 C8 C9 120.9(2) . .
N2 C8 C20 120.7(2) . .
C9 C8 C20 118.4(2) . .
C14 C9 C10 118.1(2) . .
C14 C9 C8 119.0(2) . .
C10 C9 C8 122.8(2) . .
C11 C10 C9 121.0(2) . .
C10 C11 C12 120.2(2) . .
C13 C12 C11 120.6(2) . .
C12 C13 C14 119.7(2) . .
N3 C14 C9 120.2(2) . .
N3 C14 C13 119.4(2) . .
C9 C14 C13 120.3(2) . .
C15 N3 C14 122.6(2) . .
N3 C15 C20 120.3(2) . .
N3 C15 C16 119.5(2) . .
C20 C15 C16 120.1(2) . .
C17 C16 C15 119.7(2) . .
C16 C17 C18 120.7(2) . .
C19 C18 C17 120.1(2) . .
C18 C19 C20 120.9(2) . .
C15 C20 C19 118.4(2) . .
C15 C20 C8 119.0(2) . .
C19 C20 C8 122.6(2) . .

loop_
_geom_bond_atom_site_label_1
_geom_bond_atom_site_label_2
_geom_bond_distance
_geom_bond_site_symmetry_2
Ni O1 2.0679(18) .
Ni O1 2.0679(18) 2_554
Ni N1 2.080(2) 2_554
Ni N1 2.080(2) .
Ni OW1 2.081(2) .
Ni OW1 2.081(2) 2_554
O1 C1 1.273(3) .
O2 C1 1.250(3) .
C1 C2 1.512(3) .
C2 N1 1.349(3) .
C2 C3 1.383(4) .
C3 C4 1.380(4) .
C4 C5 1.389(4) .
C5 C6 1.398(4) .
C5 C7 1.521(3) .
C6 N1 1.341(3) .
C7 O3 1.250(3) .
C7 O4 1.269(3) .
N2 C8 1.323(3) .
C8 C9 1.438(4) .
C8 C20 1.441(3) .
C9 C14 1.410(3) .
C9 C10 1.417(4) .
C10 C11 1.369(4) .
C11 C12 1.406(4) .
C12 C13 1.369(4) .
C13 C14 1.414(4) .
C14 N3 1.366(3) .
N3 C15 1.361(3) .
C15 C20 1.410(3) .
C15 C16 1.416(4) .
C16 C17 1.367(4) .
C17 C18 1.411(4) .
C18 C19 1.368(4) .
C19 C20 1.416(4) .
